data_4120349
loop_
_publ_author_name
'Eugene L. Kolychev'
'Sabrina Kronig'
'Kai Brandhorst'
'Matthias Freytag'
'Peter G. Jones'
'Matthias Tamm'

_publ_contact_author
;
        Peter G. Jones (for X-ray details)
        Institut f\"ur Anorganische und Analytische Chemie
        Technische Universit\"at Braunschweig
        Postfach 3329
        38023 Braunschweig
        Germany
;
_publ_contact_author_email p.jones@tu-bs.de
_publ_contact_author_fax '049 531 391-5387'
_publ_contact_author_phone '049 531 391-5382'
_publ_section_title
;
 Iridium(I) Complexes with Anionic N-Heterocyclic Carbene Ligands as
 Catalysts for the Hydrogenation of Alkenes in Nonpolar Media
;
_journal_name_full 'Journal of the American Chemical Society'
_journal_page_first 12448
_journal_page_last 12459
_journal_paper_doi 10.1021/ja406529c
_journal_volume 135
_journal_year 2013
_chemical_formula_sum 'C60 H57 B Cl3 F18 Ir N2'
_chemical_formula_weight 1457.44
_space_group_IT_number 2
_symmetry_cell_setting triclinic
_symmetry_space_group_name_Hall '-P 1'
_symmetry_space_group_name_H-M 'P -1'
_atom_sites_solution_hydrogens geom
_atom_sites_solution_primary direct
_atom_sites_solution_secondary difmap
_audit_creation_method SHELXL-97
_cell_angle_alpha 91.458(3)
_cell_angle_beta 92.312(3)
_cell_angle_gamma 94.715(3)
_cell_formula_units_Z 2
_cell_length_a 13.4101(5)
_cell_length_b 14.6938(5)
_cell_length_c 15.1398(5)
_cell_measurement_reflns_used 86845
_cell_measurement_temperature 100(2)
_cell_measurement_theta_max 75.7011
_cell_measurement_theta_min 3.3071
_cell_volume 2969.47(18)
_computing_cell_refinement
; 
 ? 
;
_computing_data_collection
; 
 ? 
;
_computing_data_reduction
; 
 ? 
;
_computing_molecular_graphics 'Bruker XP'
_computing_publication_material SHELXL-97
_computing_structure_refinement 'SHELXL-97 (Sheldrick, 1997)'
_computing_structure_solution 'SHELXS-97 (Sheldrick, 1990)'
_diffrn_ambient_temperature 100(2)
_diffrn_detector_area_resol_mean 10.3543
_diffrn_measured_fraction_theta_full 0.999
_diffrn_measured_fraction_theta_max 0.996
_diffrn_measurement_device_type 'Oxford Diffraction Xcalibur, Atlas, Nova'
_diffrn_measurement_method '\w scans'
_diffrn_radiation_monochromator mirror
_diffrn_radiation_source 'Nova (Cu) x-ray Source'
_diffrn_radiation_type 'Cu K\a'
_diffrn_radiation_wavelength 1.54184
_diffrn_reflns_av_R_equivalents 0.0482
_diffrn_reflns_av_sigmaI/netI 0.0188
_diffrn_reflns_limit_h_max 16
_diffrn_reflns_limit_h_min -16
_diffrn_reflns_limit_k_max 18
_diffrn_reflns_limit_k_min -18
_diffrn_reflns_limit_l_max 19
_diffrn_reflns_limit_l_min -18
_diffrn_reflns_number 111675
_diffrn_reflns_theta_full 75.00
_diffrn_reflns_theta_max 75.89
_diffrn_reflns_theta_min 3.31
_exptl_absorpt_coefficient_mu 6.459
_exptl_absorpt_correction_T_max 1.00000
_exptl_absorpt_correction_T_min 0.63880
_exptl_absorpt_correction_type multi-scan
_exptl_absorpt_process_details
; 
 ? 
;
_exptl_crystal_colour orange
_exptl_crystal_density_diffrn 1.630
_exptl_crystal_description tablet
_exptl_crystal_F_000 1452
_exptl_crystal_size_max 0.10
_exptl_crystal_size_mid 0.08
_exptl_crystal_size_min 0.04
_refine_diff_density_max 0.746
_refine_diff_density_min -0.744
_refine_diff_density_rms 0.068
_refine_ls_extinction_method none
_refine_ls_goodness_of_fit_ref 1.023
_refine_ls_hydrogen_treatment mixed
_refine_ls_matrix_type full
_refine_ls_number_parameters 802
_refine_ls_number_reflns 12306
_refine_ls_number_restraints 62
_refine_ls_restrained_S_all 1.033
_refine_ls_R_factor_all 0.0229
_refine_ls_R_factor_gt 0.0223
_refine_ls_shift/su_max 0.003
_refine_ls_shift/su_mean 0.000
_refine_ls_structure_factor_coef Fsqd
_refine_ls_weighting_details 'calc w=1/[\s^2^(Fo^2^)+(0.0269P)^2^+3.6263P] where P=(Fo^2^+2Fc^2^)/3'
_refine_ls_weighting_scheme calc
_refine_ls_wR_factor_gt 0.0556
_refine_ls_wR_factor_ref 0.0560
_reflns_number_gt 12000
_reflns_number_total 12306
_reflns_threshold_expression >2sigma(I)
_cod_data_source_file ja406529c_si_002_04.cif
_cod_data_source_block evg10
_cod_depositor_comments
;
The following automatic conversions were performed:

data name '_iucr_refine_instruction_details' was replaced with
'_iucr_refine_instructions_details' as specified in the replacement
file 'data/replacement-values/replacement_tags.lst'.

Automatic conversion script
Id: cif_correct_tags 9268 2022-04-12 08:56:07Z antanas 
;
_cod_database_code 4120349

loop_
_symmetry_equiv_pos_as_xyz
'x, y, z'
'-x, -y, -z'

loop_
_atom_site_label
_atom_site_type_symbol
_atom_site_fract_x
_atom_site_fract_y
_atom_site_fract_z
_atom_site_U_iso_or_equiv
_atom_site_adp_type
_atom_site_occupancy
_atom_site_symmetry_multiplicity
_atom_site_calc_flag
_atom_site_refinement_flags
_atom_site_disorder_assembly
_atom_site_disorder_group
Ir Ir 0.145305(6) 0.449228(5) 0.281085(5) 0.01640(3) Uani 1 1 d . . .
B B 0.33940(15) 0.16181(14) 0.15141(13) 0.0119(4) Uani 1 1 d . . .
N1 N 0.23704(11) 0.30191(10) 0.22221(10) 0.0119(3) Uani 1 1 d . . .
N2 N 0.21589(11) 0.25869(10) 0.35447(10) 0.0117(3) Uani 1 1 d . . .
F1 F 0.12986(15) -0.03883(12) -0.10842(11) 0.0531(5) Uani 1 1 d . . .
F2 F 0.27713(14) -0.04251(11) -0.15775(11) 0.0477(4) Uani 1 1 d . . .
F3 F 0.16660(13) 0.02754(11) -0.22798(9) 0.0397(4) Uani 1 1 d . . .
F4 F 0.21282(12) 0.37282(12) -0.16480(13) 0.0495(4) Uani 1 1 d . . .
F5 F 0.35880(13) 0.33985(10) -0.20035(9) 0.0389(4) Uani 1 1 d . . .
F6 F 0.33991(11) 0.41356(9) -0.07858(8) 0.0281(3) Uani 1 1 d . . .
C42 C 0.64006(16) 0.35095(15) 0.31376(14) 0.0230(4) Uani 1 1 d D . .
F7 F 0.6707(5) 0.3008(3) 0.3824(4) 0.0327(13) Uiso 0.304(4) 1 d PDU A 1
F8 F 0.7121(4) 0.4113(4) 0.3002(4) 0.0324(15) Uiso 0.304(4) 1 d PDU A 1
F9 F 0.5637(3) 0.3987(4) 0.3487(4) 0.0244(14) Uiso 0.304(4) 1 d PDU A 1
F7' F 0.7056(4) 0.3096(3) 0.3642(3) 0.0223(10) Uiso 0.442(9) 1 d PDU A 2
F8' F 0.6895(4) 0.4312(3) 0.2868(3) 0.0173(9) Uiso 0.442(9) 1 d PDU A 2
F9' F 0.5688(3) 0.3761(4) 0.3679(3) 0.0156(10) Uiso 0.442(9) 1 d PDU A 2
F7" F 0.7335(6) 0.3247(5) 0.3411(5) 0.0294(18) Uiso 0.254(8) 1 d PDU A 3
F8" F 0.6626(8) 0.4384(5) 0.2932(5) 0.037(2) Uiso 0.254(8) 1 d PDU A 3
F9" F 0.5858(5) 0.3481(6) 0.3831(4) 0.0294(17) Uiso 0.254(8) 1 d PDU A 3
F10 F 0.77295(11) 0.26011(17) 0.02118(11) 0.0646(7) Uani 1 1 d . A .
F11 F 0.68074(13) 0.13639(11) -0.01619(9) 0.0386(4) Uani 1 1 d . A .
F12 F 0.64039(11) 0.26599(9) -0.06014(9) 0.0306(3) Uani 1 1 d . A .
F13 F 0.09069(11) -0.13542(10) 0.29953(9) 0.0343(3) Uani 1 1 d . . .
F14 F 0.04716(10) -0.08457(9) 0.17308(11) 0.0336(3) Uani 1 1 d . . .
F15 F 0.11001(10) -0.21420(8) 0.18137(10) 0.0286(3) Uani 1 1 d . . .
F16 F 0.53008(11) -0.15459(11) 0.14983(10) 0.0368(3) Uani 1 1 d . . .
F17 F 0.46767(11) -0.22448(9) 0.26007(12) 0.0397(4) Uani 1 1 d . . .
F18 F 0.56069(10) -0.09913(10) 0.28072(10) 0.0341(3) Uani 1 1 d . . .
C1 C 0.20065(14) 0.32682(13) 0.30013(12) 0.0131(3) Uani 1 1 d . . .
C2 C 0.27669(13) 0.21622(12) 0.22351(12) 0.0119(3) Uani 1 1 d . . .
C3 C 0.26200(14) 0.19110(13) 0.30871(12) 0.0130(3) Uani 1 1 d . . .
H3 H 0.2805 0.1357 0.3332 0.016 Uiso 1 1 calc R . .
C4 C 0.21419(14) 0.36852(13) 0.15643(12) 0.0132(3) Uani 1 1 d . . .
C5 C 0.27926(15) 0.44878(13) 0.15016(13) 0.0167(4) Uani 1 1 d . . .
C6 C 0.25255(16) 0.51216(14) 0.08734(14) 0.0207(4) Uani 1 1 d . . .
H6 H 0.2938 0.5673 0.0822 0.025 Uiso 1 1 calc R . .
C7 C 0.16767(17) 0.49598(15) 0.03295(14) 0.0219(4) Uani 1 1 d . . .
H7 H 0.1515 0.5397 -0.0094 0.026 Uiso 1 1 calc R . .
C8 C 0.10538(16) 0.41603(15) 0.03962(14) 0.0205(4) Uani 1 1 d . . .
H8 H 0.0476 0.4058 0.0012 0.025 Uiso 1 1 calc R . .
C9 C 0.12587(14) 0.35081(14) 0.10130(13) 0.0162(4) Uani 1 1 d . . .
C10 C 0.38128(15) 0.46284(14) 0.19901(14) 0.0199(4) Uani 1 1 d . . .
H10 H 0.3883 0.4102 0.2387 0.024 Uiso 1 1 calc R . .
C11 C 0.39339(19) 0.55071(17) 0.25599(17) 0.0316(5) Uani 1 1 d . . .
H11A H 0.3851 0.6032 0.2185 0.047 Uiso 1 1 calc R . .
H11B H 0.4602 0.5570 0.2852 0.047 Uiso 1 1 calc R . .
H11C H 0.3425 0.5483 0.3008 0.047 Uiso 1 1 calc R . .
C12 C 0.46476(16) 0.46327(16) 0.13253(16) 0.0255(4) Uani 1 1 d . . .
H12A H 0.4587 0.5139 0.0923 0.038 Uiso 1 1 calc R . .
H12B H 0.4588 0.4054 0.0984 0.038 Uiso 1 1 calc R . .
H12C H 0.5301 0.4708 0.1644 0.038 Uiso 1 1 calc R . .
C13 C 0.05527(15) 0.26514(14) 0.10967(14) 0.0191(4) Uani 1 1 d . . .
H13 H 0.0913 0.2207 0.1454 0.023 Uiso 1 1 calc R . .
C14 C -0.03733(16) 0.28833(16) 0.15943(14) 0.0245(4) Uani 1 1 d . . .
H14A H -0.0162 0.3149 0.2179 0.037 Uiso 1 1 calc R . .
H14B H -0.0813 0.2325 0.1663 0.037 Uiso 1 1 calc R . .
H14C H -0.0735 0.3323 0.1259 0.037 Uiso 1 1 calc R . .
C15 C 0.02445(16) 0.21942(16) 0.01938(15) 0.0259(5) Uani 1 1 d . . .
H15A H -0.0141 0.2605 -0.0157 0.039 Uiso 1 1 calc R . .
H15B H -0.0167 0.1623 0.0279 0.039 Uiso 1 1 calc R . .
H15C H 0.0845 0.2062 -0.0117 0.039 Uiso 1 1 calc R . .
C16 C 0.18370(14) 0.25185(12) 0.44417(12) 0.0130(3) Uani 1 1 d . . .
C17 C 0.08786(14) 0.21061(13) 0.45755(13) 0.0155(4) Uani 1 1 d . . .
C18 C 0.05886(15) 0.20331(14) 0.54471(14) 0.0194(4) Uani 1 1 d . . .
H18 H -0.0054 0.1751 0.5563 0.023 Uiso 1 1 calc R . .
C19 C 0.12249(17) 0.23668(15) 0.61458(13) 0.0220(4) Uani 1 1 d . . .
H19 H 0.1012 0.2315 0.6735 0.026 Uiso 1 1 calc R . .
C20 C 0.21697(17) 0.27756(14) 0.59941(13) 0.0207(4) Uani 1 1 d . . .
H20 H 0.2595 0.3005 0.6480 0.025 Uiso 1 1 calc R . .
C21 C 0.25033(15) 0.28545(13) 0.51335(13) 0.0164(4) Uani 1 1 d . . .
C22 C 0.01948(15) 0.17024(15) 0.38122(13) 0.0197(4) Uani 1 1 d . . .
H22 H 0.0447 0.1971 0.3255 0.024 Uiso 1 1 calc R . .
C23 C -0.08928(16) 0.19317(17) 0.38878(17) 0.0290(5) Uani 1 1 d . . .
H23A H -0.1167 0.1662 0.4421 0.043 Uiso 1 1 calc R . .
H23B H -0.1291 0.1683 0.3366 0.043 Uiso 1 1 calc R . .
H23C H -0.0917 0.2596 0.3924 0.043 Uiso 1 1 calc R . .
C24 C 0.02605(18) 0.06703(16) 0.37398(17) 0.0304(5) Uani 1 1 d . . .
H24A H 0.0961 0.0541 0.3681 0.046 Uiso 1 1 calc R . .
H24B H -0.0139 0.0421 0.3219 0.046 Uiso 1 1 calc R . .
H24C H 0.0001 0.0386 0.4272 0.046 Uiso 1 1 calc R . .
C25 C 0.35657(16) 0.32386(15) 0.49685(13) 0.0209(4) Uani 1 1 d . . .
H25 H 0.3590 0.3410 0.4334 0.025 Uiso 1 1 calc R . .
C26 C 0.42921(18) 0.24992(18) 0.51210(18) 0.0330(5) Uani 1 1 d . . .
H26A H 0.4252 0.2293 0.5730 0.050 Uiso 1 1 calc R . .
H26B H 0.4977 0.2751 0.5022 0.050 Uiso 1 1 calc R . .
H26C H 0.4112 0.1981 0.4709 0.050 Uiso 1 1 calc R . .
C27 C 0.3887(2) 0.40930(18) 0.55378(17) 0.0358(6) Uani 1 1 d . . .
H27A H 0.3409 0.4554 0.5437 0.054 Uiso 1 1 calc R . .
H27B H 0.4556 0.4338 0.5379 0.054 Uiso 1 1 calc R . .
H27C H 0.3902 0.3936 0.6163 0.054 Uiso 1 1 calc R . .
C28 C 0.29850(13) 0.16719(13) 0.04767(12) 0.0135(3) Uani 1 1 d . . .
C29 C 0.26154(14) 0.09101(13) -0.00443(12) 0.0154(4) Uani 1 1 d . . .
H29 H 0.2534 0.0332 0.0222 0.018 Uiso 1 1 calc R . .
C30 C 0.23614(15) 0.09713(14) -0.09457(13) 0.0178(4) Uani 1 1 d . . .
C31 C 0.24656(15) 0.17954(15) -0.13625(13) 0.0184(4) Uani 1 1 d . . .
H31 H 0.2289 0.1837 -0.1973 0.022 Uiso 1 1 calc R . .
C32 C 0.28378(14) 0.25649(14) -0.08594(13) 0.0164(4) Uani 1 1 d . . .
C33 C 0.30919(14) 0.25027(13) 0.00331(12) 0.0143(4) Uani 1 1 d . . .
H33 H 0.3347 0.3040 0.0357 0.017 Uiso 1 1 calc R . .
C34 C 0.20243(18) 0.01127(16) -0.14692(14) 0.0260(5) Uani 1 1 d . . .
C35 C 0.29922(16) 0.34524(15) -0.13154(14) 0.0221(4) Uani 1 1 d . . .
C36 C 0.45690(14) 0.20520(12) 0.15815(12) 0.0132(3) Uani 1 1 d . A .
C37 C 0.50026(14) 0.25385(13) 0.23304(12) 0.0149(4) Uani 1 1 d . . .
H37 H 0.4615 0.2599 0.2837 0.018 Uiso 1 1 calc R A .
C38 C 0.59846(15) 0.29348(14) 0.23541(13) 0.0178(4) Uani 1 1 d . A .
C39 C 0.65885(15) 0.28409(14) 0.16377(13) 0.0185(4) Uani 1 1 d . . .
H39 H 0.7258 0.3111 0.1653 0.022 Uiso 1 1 calc R A .
C40 C 0.61851(15) 0.23421(14) 0.09025(13) 0.0179(4) Uani 1 1 d . A .
C41 C 0.51967(14) 0.19601(13) 0.08732(13) 0.0154(4) Uani 1 1 d . . .
H41 H 0.4941 0.1627 0.0356 0.018 Uiso 1 1 calc R A .
C43 C 0.67868(16) 0.22371(17) 0.00984(14) 0.0246(4) Uani 1 1 d . . .
C44 C 0.32985(14) 0.05511(13) 0.18110(12) 0.0134(3) Uani 1 1 d . . .
C45 C 0.23410(14) 0.00946(13) 0.18830(12) 0.0142(4) Uani 1 1 d . . .
H45 H 0.1768 0.0425 0.1789 0.017 Uiso 1 1 calc R . .
C46 C 0.22080(15) -0.08219(13) 0.20875(12) 0.0153(4) Uani 1 1 d . . .
C47 C 0.30305(15) -0.13267(13) 0.22391(12) 0.0165(4) Uani 1 1 d . . .
H47 H 0.2944 -0.1953 0.2383 0.020 Uiso 1 1 calc R . .
C48 C 0.39768(15) -0.08892(13) 0.21744(12) 0.0159(4) Uani 1 1 d . . .
C49 C 0.41119(14) 0.00335(13) 0.19631(12) 0.0146(4) Uani 1 1 d . . .
H49 H 0.4772 0.0313 0.1922 0.018 Uiso 1 1 calc R . .
C50 C 0.11742(16) -0.12852(14) 0.21505(14) 0.0204(4) Uani 1 1 d . . .
C51 C 0.48819(16) -0.14195(14) 0.22745(14) 0.0208(4) Uani 1 1 d . . .
C52 C 0.1332(2) 0.59715(14) 0.26404(16) 0.0276(5) Uani 1 1 d D . .
H52 H 0.1806(18) 0.6168(19) 0.2231(16) 0.027(7) Uiso 1 1 d D . .
C53 C 0.04642(19) 0.54811(16) 0.22964(15) 0.0273(5) Uani 1 1 d D . .
H53 H 0.041(2) 0.5370(18) 0.1690(12) 0.026(7) Uiso 1 1 d D . .
C54 C -0.0509(2) 0.53672(19) 0.27722(17) 0.0340(5) Uani 1 1 d . . .
H54A H -0.0967 0.4899 0.2448 0.041 Uiso 1 1 calc R . .
H54B H -0.0829 0.5951 0.2759 0.041 Uiso 1 1 calc R . .
C55 C -0.03812(19) 0.50868(18) 0.37386(16) 0.0303(5) Uani 1 1 d . . .
H55A H -0.0289 0.5643 0.4126 0.036 Uiso 1 1 calc R . .
H55B H -0.0998 0.4728 0.3908 0.036 Uiso 1 1 calc R . .
C56 C 0.05088(17) 0.45220(15) 0.38838(14) 0.0225(4) Uani 1 1 d D . .
H56 H 0.0338(18) 0.3921(13) 0.4056(16) 0.017(6) Uiso 1 1 d D . .
C57 C 0.14919(17) 0.49071(14) 0.41470(13) 0.0212(4) Uani 1 1 d D . .
H57 H 0.1891(18) 0.4525(16) 0.4476(16) 0.022(6) Uiso 1 1 d D . .
C58 C 0.1789(2) 0.59188(15) 0.42856(15) 0.0288(5) Uani 1 1 d . . .
H58A H 0.2529 0.6017 0.4344 0.035 Uiso 1 1 calc R . .
H58B H 0.1517 0.6133 0.4845 0.035 Uiso 1 1 calc R . .
C59 C 0.1410(2) 0.64894(15) 0.35251(16) 0.0314(5) Uani 1 1 d . . .
H59A H 0.0743 0.6684 0.3662 0.038 Uiso 1 1 calc R . .
H59B H 0.1871 0.7046 0.3480 0.038 Uiso 1 1 calc R . .
C99 C 0.35690(18) -0.00608(16) 0.54365(15) 0.0273(5) Uani 1 1 d . . .
H99 H 0.4114 0.0418 0.5625 0.033 Uiso 1 1 calc R . .
Cl97 Cl 0.24210(5) 0.03897(4) 0.55984(4) 0.03611(13) Uani 1 1 d . . .
Cl98 Cl 0.37056(6) -0.10164(5) 0.60840(6) 0.04868(17) Uani 1 1 d . . .
Cl99 Cl 0.36923(6) -0.03213(7) 0.43063(4) 0.0541(2) Uani 1 1 d . . .

loop_
_atom_site_aniso_label
_atom_site_aniso_U_11
_atom_site_aniso_U_22
_atom_site_aniso_U_33
_atom_site_aniso_U_23
_atom_site_aniso_U_13
_atom_site_aniso_U_12
Ir 0.02109(5) 0.01338(5) 0.01585(5) 0.00094(3) 0.00185(3) 0.00759(3)
B 0.0126(9) 0.0112(9) 0.0122(9) -0.0006(7) 0.0016(7) 0.0023(7)
N1 0.0123(7) 0.0100(7) 0.0133(7) 0.0002(6) 0.0005(6) 0.0010(6)
N2 0.0121(7) 0.0107(7) 0.0126(7) -0.0003(6) 0.0018(6) 0.0026(6)
F1 0.0741(12) 0.0425(9) 0.0354(8) -0.0106(7) 0.0108(8) -0.0387(9)
F2 0.0602(11) 0.0349(8) 0.0476(9) -0.0213(7) -0.0134(8) 0.0161(8)
F3 0.0567(10) 0.0380(8) 0.0208(7) -0.0055(6) -0.0154(6) -0.0079(7)
F4 0.0397(9) 0.0411(9) 0.0674(11) 0.0294(8) -0.0210(8) 0.0035(7)
F5 0.0635(10) 0.0311(8) 0.0224(7) 0.0059(6) 0.0187(7) -0.0043(7)
F6 0.0435(8) 0.0183(6) 0.0219(6) 0.0035(5) 0.0042(5) -0.0043(5)
C42 0.0206(10) 0.0245(11) 0.0227(10) -0.0058(8) -0.0005(8) -0.0019(8)
F10 0.0162(7) 0.138(2) 0.0347(8) -0.0301(10) 0.0105(6) -0.0198(9)
F11 0.0568(10) 0.0381(8) 0.0260(7) 0.0025(6) 0.0166(6) 0.0272(7)
F12 0.0407(8) 0.0294(7) 0.0220(6) 0.0048(5) 0.0109(6) 0.0004(6)
F13 0.0338(8) 0.0352(8) 0.0338(7) 0.0020(6) 0.0185(6) -0.0067(6)
F14 0.0170(6) 0.0239(7) 0.0598(9) 0.0108(6) -0.0026(6) 0.0000(5)
F15 0.0267(7) 0.0151(6) 0.0428(8) -0.0038(5) 0.0006(6) -0.0030(5)
F16 0.0281(7) 0.0522(9) 0.0331(7) -0.0063(7) 0.0040(6) 0.0234(6)
F17 0.0293(7) 0.0201(7) 0.0715(11) 0.0168(7) -0.0005(7) 0.0093(5)
F18 0.0286(7) 0.0293(7) 0.0438(8) -0.0077(6) -0.0171(6) 0.0105(6)
C1 0.0130(8) 0.0133(9) 0.0130(8) -0.0017(7) -0.0001(7) 0.0015(7)
C2 0.0102(8) 0.0109(8) 0.0147(8) 0.0000(7) 0.0002(6) 0.0008(6)
C3 0.0131(8) 0.0116(8) 0.0144(8) -0.0009(7) 0.0007(7) 0.0027(7)
C4 0.0161(9) 0.0119(8) 0.0124(8) 0.0014(7) 0.0021(7) 0.0047(7)
C5 0.0186(9) 0.0126(9) 0.0191(9) 0.0013(7) 0.0011(7) 0.0017(7)
C6 0.0239(10) 0.0140(9) 0.0246(10) 0.0046(8) 0.0036(8) 0.0027(8)
C7 0.0272(11) 0.0210(10) 0.0192(10) 0.0080(8) 0.0031(8) 0.0088(8)
C8 0.0183(10) 0.0250(10) 0.0189(9) 0.0039(8) -0.0024(8) 0.0069(8)
C9 0.0140(9) 0.0187(9) 0.0162(9) 0.0007(7) 0.0013(7) 0.0032(7)
C10 0.0197(10) 0.0147(9) 0.0242(10) 0.0017(8) -0.0034(8) -0.0029(7)
C11 0.0311(12) 0.0263(12) 0.0357(13) -0.0089(10) -0.0044(10) -0.0024(9)
C12 0.0185(10) 0.0257(11) 0.0317(11) 0.0042(9) 0.0002(9) -0.0026(8)
C13 0.0141(9) 0.0197(10) 0.0231(10) 0.0021(8) -0.0023(8) 0.0003(7)
C14 0.0181(10) 0.0327(12) 0.0223(10) 0.0009(9) 0.0023(8) -0.0015(8)
C15 0.0193(10) 0.0296(12) 0.0278(11) -0.0067(9) 0.0021(8) -0.0021(8)
C16 0.0170(9) 0.0112(8) 0.0114(8) 0.0008(6) 0.0018(7) 0.0044(7)
C17 0.0157(9) 0.0146(9) 0.0172(9) 0.0016(7) 0.0025(7) 0.0049(7)
C18 0.0189(10) 0.0203(10) 0.0202(10) 0.0032(8) 0.0061(8) 0.0055(8)
C19 0.0285(11) 0.0243(10) 0.0147(9) 0.0008(8) 0.0064(8) 0.0087(8)
C20 0.0283(11) 0.0206(10) 0.0133(9) -0.0023(7) -0.0007(8) 0.0040(8)
C21 0.0207(10) 0.0134(9) 0.0151(9) -0.0003(7) -0.0001(7) 0.0023(7)
C22 0.0151(9) 0.0246(10) 0.0191(9) 0.0010(8) 0.0003(7) -0.0001(8)
C23 0.0165(10) 0.0335(12) 0.0366(13) -0.0009(10) -0.0020(9) 0.0025(9)
C24 0.0263(12) 0.0272(12) 0.0366(13) -0.0096(10) -0.0053(10) 0.0015(9)
C25 0.0209(10) 0.0239(10) 0.0170(9) 0.0003(8) -0.0013(8) -0.0034(8)
C26 0.0199(11) 0.0387(14) 0.0408(14) 0.0067(11) 0.0017(10) 0.0025(10)
C27 0.0352(13) 0.0342(13) 0.0349(13) -0.0068(11) -0.0050(10) -0.0112(11)
C28 0.0100(8) 0.0167(9) 0.0140(8) 0.0002(7) 0.0025(7) 0.0020(7)
C29 0.0154(9) 0.0159(9) 0.0147(9) -0.0001(7) 0.0022(7) 0.0003(7)
C30 0.0162(9) 0.0216(10) 0.0149(9) -0.0032(7) 0.0011(7) -0.0015(7)
C31 0.0153(9) 0.0261(10) 0.0138(9) 0.0014(8) -0.0004(7) 0.0011(8)
C32 0.0127(9) 0.0199(10) 0.0169(9) 0.0034(7) 0.0020(7) 0.0016(7)
C33 0.0114(8) 0.0160(9) 0.0154(9) -0.0005(7) 0.0008(7) 0.0015(7)
C34 0.0330(12) 0.0248(11) 0.0185(10) -0.0035(8) -0.0022(9) -0.0048(9)
C35 0.0235(10) 0.0250(11) 0.0179(9) 0.0057(8) -0.0009(8) 0.0011(8)
C36 0.0145(9) 0.0105(8) 0.0149(8) 0.0018(7) -0.0002(7) 0.0029(7)
C37 0.0161(9) 0.0136(9) 0.0154(9) -0.0001(7) 0.0017(7) 0.0026(7)
C38 0.0169(9) 0.0170(9) 0.0194(9) -0.0010(7) -0.0004(7) 0.0022(7)
C39 0.0129(9) 0.0210(10) 0.0214(10) -0.0011(8) -0.0002(7) 0.0003(7)
C40 0.0145(9) 0.0214(10) 0.0182(9) -0.0003(8) 0.0026(7) 0.0035(7)
C41 0.0148(9) 0.0161(9) 0.0152(9) -0.0014(7) -0.0010(7) 0.0022(7)
C43 0.0156(10) 0.0365(12) 0.0211(10) -0.0044(9) 0.0025(8) -0.0008(8)
C44 0.0173(9) 0.0133(9) 0.0096(8) -0.0011(6) 0.0023(7) 0.0018(7)
C45 0.0158(9) 0.0136(9) 0.0138(8) -0.0004(7) 0.0018(7) 0.0039(7)
C46 0.0181(9) 0.0134(9) 0.0146(8) -0.0004(7) 0.0036(7) 0.0007(7)
C47 0.0234(10) 0.0122(9) 0.0143(9) 0.0002(7) 0.0031(7) 0.0027(7)
C48 0.0189(9) 0.0161(9) 0.0134(8) -0.0004(7) 0.0012(7) 0.0058(7)
C49 0.0157(9) 0.0148(9) 0.0136(8) -0.0012(7) 0.0014(7) 0.0023(7)
C50 0.0209(10) 0.0139(9) 0.0269(10) 0.0016(8) 0.0048(8) 0.0014(7)
C51 0.0209(10) 0.0168(9) 0.0251(10) -0.0011(8) -0.0016(8) 0.0054(8)
C52 0.0455(14) 0.0115(9) 0.0289(11) 0.0067(8) 0.0097(10) 0.0154(9)
C53 0.0381(13) 0.0235(11) 0.0236(11) 0.0036(9) -0.0010(9) 0.0237(10)
C54 0.0339(13) 0.0387(14) 0.0322(12) -0.0020(10) -0.0017(10) 0.0225(11)
C55 0.0293(12) 0.0343(13) 0.0298(12) 0.0003(10) 0.0065(9) 0.0149(10)
C56 0.0279(11) 0.0214(10) 0.0196(10) 0.0005(8) 0.0072(8) 0.0083(8)
C57 0.0297(11) 0.0181(10) 0.0169(9) -0.0018(8) 0.0019(8) 0.0089(8)
C58 0.0419(14) 0.0191(11) 0.0258(11) -0.0055(9) 0.0020(10) 0.0061(9)
C59 0.0466(15) 0.0151(10) 0.0342(13) -0.0004(9) 0.0064(11) 0.0111(10)
C99 0.0264(11) 0.0297(12) 0.0263(11) -0.0012(9) 0.0033(9) 0.0063(9)
Cl97 0.0301(3) 0.0321(3) 0.0485(3) 0.0048(3) 0.0114(2) 0.0109(2)
Cl98 0.0503(4) 0.0333(3) 0.0652(5) 0.0149(3) 0.0058(3) 0.0149(3)
Cl99 0.0470(4) 0.0879(6) 0.0289(3) -0.0169(3) 0.0007(3) 0.0213(4)

loop_
_atom_type_symbol
_atom_type_description
_atom_type_scat_dispersion_real
_atom_type_scat_dispersion_imag
_atom_type_scat_source
C C 0.0181 0.0091 'International Tables Vol C Tables 4.2.6.8 and 6.1.1.4'
H H 0.0000 0.0000 'International Tables Vol C Tables 4.2.6.8 and 6.1.1.4'
B B 0.0090 0.0039 'International Tables Vol C Tables 4.2.6.8 and 6.1.1.4'
N N 0.0311 0.0180 'International Tables Vol C Tables 4.2.6.8 and 6.1.1.4'
F F 0.0727 0.0534 'International Tables Vol C Tables 4.2.6.8 and 6.1.1.4'
Cl Cl 0.3639 0.7018 'International Tables Vol C Tables 4.2.6.8 and 6.1.1.4'
Ir Ir -4.7710 6.5667 'International Tables Vol C Tables 4.2.6.8 and 6.1.1.4'

loop_
_geom_angle_atom_site_label_1
_geom_angle_atom_site_label_2
_geom_angle_atom_site_label_3
_geom_angle
C1 Ir C57 96.46(8)
C1 Ir C56 99.47(8)
C57 Ir C56 39.80(9)
C1 Ir C53 158.57(9)
C57 Ir C53 98.19(8)
C56 Ir C53 82.22(9)
C1 Ir C52 162.72(9)
C57 Ir C52 81.33(8)
C56 Ir C52 89.81(9)
C53 Ir C52 36.93(10)
C1 Ir C4 60.45(7)
C57 Ir C4 151.36(7)
C56 Ir C4 151.17(8)
C53 Ir C4 108.98(7)
C52 Ir C4 115.35(7)
C2 B C44 105.13(14)
C2 B C28 115.18(15)
C44 B C28 109.27(15)
C2 B C36 108.34(14)
C44 B C36 111.20(15)
C28 B C36 107.74(14)
C1 N1 C2 113.33(15)
C1 N1 C4 109.15(15)
C2 N1 C4 137.12(16)
C1 N2 C3 108.99(15)
C1 N2 C16 126.06(16)
C3 N2 C16 124.81(15)
F8 C42 F9" 125.5(4)
F8 C42 F7' 86.8(4)
F9" C42 F7' 84.9(4)
F8 C42 F8" 35.7(5)
F9" C42 F8" 109.3(5)
F7' C42 F8" 118.6(4)
F8 C42 F9' 116.7(3)
F9" C42 F9' 23.3(3)
F7' C42 F9' 106.3(3)
F8" C42 F9' 90.7(5)
F8 C42 F7 106.9(4)
F9" C42 F7 62.6(5)
F7' C42 F7 24.0(3)
F8" C42 F7 131.9(4)
F9' C42 F7 85.3(4)
F8 C42 F8' 20.3(3)
F9" C42 F8' 122.2(4)
F7' C42 F8' 106.7(3)
F8" C42 F8' 16.8(4)
F9' C42 F8' 106.1(3)
F7 C42 F8' 125.1(3)
F8 C42 F7" 66.7(5)
F9" C42 F7" 106.4(4)
F7' C42 F7" 23.5(3)
F8" C42 F7" 101.5(5)
F9' C42 F7" 125.4(4)
F7 C42 F7" 47.5(4)
F8' C42 F7" 87.0(4)
F8 C42 F9 106.0(4)
F9" C42 F9 42.2(5)
F7' C42 F9 123.0(3)
F8" C42 F9 75.0(5)
F9' C42 F9 18.9(3)
F7 C42 F9 103.6(4)
F8' C42 F9 91.4(4)
F7" C42 F9 138.1(4)
F8 C42 C38 116.9(3)
F9" C42 C38 115.7(3)
F7' C42 C38 113.3(2)
F8" C42 C38 112.3(4)
F9' C42 C38 113.2(2)
F7 C42 C38 113.2(3)
F8' C42 C38 110.7(2)
F7" C42 C38 110.4(3)
F9 C42 C38 109.2(3)
N2 C1 N1 105.69(16)
N2 C1 Ir 148.27(14)
N1 C1 Ir 106.02(13)
C3 C2 N1 101.85(15)
C3 C2 B 125.57(16)
N1 C2 B 132.07(16)
C2 C3 N2 110.14(16)
C5 C4 C9 122.36(17)
C5 C4 N1 119.26(16)
C9 C4 N1 118.38(16)
C5 C4 Ir 85.15(12)
C9 C4 Ir 99.84(12)
N1 C4 Ir 84.18(10)
C6 C5 C4 117.13(18)
C6 C5 C10 119.33(18)
C4 C5 C10 123.05(17)
C7 C6 C5 121.37(19)
C6 C7 C8 120.47(19)
C9 C8 C7 121.50(19)
C8 C9 C4 117.14(18)
C8 C9 C13 120.84(18)
C4 C9 C13 122.00(17)
C5 C10 C11 112.66(18)
C5 C10 C12 109.88(17)
C11 C10 C12 109.85(18)
C9 C13 C15 112.05(17)
C9 C13 C14 109.96(17)
C15 C13 C14 110.73(17)
C17 C16 C21 123.33(17)
C17 C16 N2 118.15(16)
C21 C16 N2 118.51(17)
C18 C17 C16 117.24(18)
C18 C17 C22 120.70(18)
C16 C17 C22 121.97(17)
C19 C18 C17 120.90(19)
C18 C19 C20 120.66(19)
C19 C20 C21 120.77(19)
C20 C21 C16 117.09(18)
C20 C21 C25 120.89(18)
C16 C21 C25 121.92(17)
C17 C22 C24 109.83(17)
C17 C22 C23 112.90(18)
C24 C22 C23 110.97(18)
C21 C25 C27 112.55(19)
C21 C25 C26 109.67(18)
C27 C25 C26 110.7(2)
C29 C28 C33 115.54(17)
C29 C28 B 123.84(17)
C33 C28 B 120.30(16)
C28 C29 C30 122.16(18)
C31 C30 C29 121.12(18)
C31 C30 C34 119.99(18)
C29 C30 C34 118.81(19)
C30 C31 C32 117.89(18)
C33 C32 C31 120.93(18)
C33 C32 C35 120.90(18)
C31 C32 C35 118.13(18)
C32 C33 C28 122.35(18)
F1 C34 F3 106.23(19)
F1 C34 F2 106.7(2)
F3 C34 F2 106.16(19)
F1 C34 C30 112.38(18)
F3 C34 C30 112.77(19)
F2 C34 C30 112.13(19)
F6 C35 F4 106.15(19)
F6 C35 F5 106.73(17)
F4 C35 F5 105.78(18)
F6 C35 C32 113.41(17)
F4 C35 C32 111.94(18)
F5 C35 C32 112.30(18)
C41 C36 C37 115.80(17)
C41 C36 B 120.92(16)
C37 C36 B 123.27(16)
C38 C37 C36 122.05(18)
C39 C38 C37 120.92(18)
C39 C38 C42 118.29(18)
C37 C38 C42 120.73(18)
C40 C39 C38 117.96(18)
C39 C40 C41 121.07(18)
C39 C40 C43 120.61(18)
C41 C40 C43 118.25(18)
C40 C41 C36 122.15(18)
F10 C43 F11 108.2(2)
F10 C43 F12 105.2(2)
F11 C43 F12 105.63(17)
F10 C43 C40 113.04(18)
F11 C43 C40 112.26(19)
F12 C43 C40 112.00(18)
C49 C44 C45 116.35(17)
C49 C44 B 124.31(16)
C45 C44 B 119.27(17)
C46 C45 C44 122.13(18)
C45 C46 C47 120.64(18)
C45 C46 C50 120.47(18)
C47 C46 C50 118.90(17)
C48 C47 C46 118.06(18)
C47 C48 C49 121.36(18)
C47 C48 C51 119.91(18)
C49 C48 C51 118.62(18)
C44 C49 C48 121.46(18)
F14 C50 F15 106.95(17)
F14 C50 F13 106.58(18)
F15 C50 F13 105.73(16)
F14 C50 C46 112.99(17)
F15 C50 C46 112.28(17)
F13 C50 C46 111.83(17)
F17 C51 F16 106.82(18)
F17 C51 F18 106.72(18)
F16 C51 F18 105.57(18)
F17 C51 C48 113.00(18)
F16 C51 C48 111.46(17)
F18 C51 C48 112.79(17)
C53 C52 C59 124.2(2)
C53 C52 Ir 70.36(12)
C59 C52 Ir 111.34(15)
C52 C53 C54 124.3(2)
C52 C53 Ir 72.71(12)
C54 C53 Ir 108.17(15)
C53 C54 C55 113.9(2)
C56 C55 C54 112.17(19)
C57 C56 C55 123.5(2)
C57 C56 Ir 69.87(12)
C55 C56 Ir 114.28(15)
C56 C57 C58 124.8(2)
C56 C57 Ir 70.33(12)
C58 C57 Ir 112.47(15)
C57 C58 C59 112.72(19)
C52 C59 C58 112.87(18)
Cl97 C99 Cl98 111.21(13)
Cl97 C99 Cl99 110.16(13)
Cl98 C99 Cl99 111.51(13)

loop_
_geom_bond_atom_site_label_1
_geom_bond_atom_site_label_2
_geom_bond_distance
Ir C1 2.0242(19)
Ir C57 2.095(2)
Ir C56 2.101(2)
Ir C53 2.183(2)
Ir C52 2.214(2)
Ir C4 2.4553(18)
B C2 1.637(3)
B C44 1.638(3)
B C28 1.649(3)
B C36 1.649(3)
N1 C1 1.348(2)
N1 C2 1.407(2)
N1 C4 1.455(2)
N2 C1 1.335(2)
N2 C3 1.396(2)
N2 C16 1.445(2)
F1 C34 1.334(3)
F2 C34 1.339(3)
F3 C34 1.334(3)
F4 C35 1.342(3)
F5 C35 1.343(3)
F6 C35 1.335(3)
C42 F8 1.283(5)
C42 F9" 1.301(6)
C42 F7' 1.335(4)
C42 F8" 1.343(7)
C42 F9' 1.352(4)
C42 F7 1.358(5)
C42 F8' 1.383(4)
C42 F7" 1.391(6)
C42 F9 1.401(5)
C42 C38 1.500(3)
F10 C43 1.334(3)
F11 C43 1.335(3)
F12 C43 1.347(3)
F13 C50 1.346(3)
F14 C50 1.335(3)
F15 C50 1.341(2)
F16 C51 1.338(3)
F17 C51 1.333(3)
F18 C51 1.342(2)
C2 C3 1.368(3)
C4 C5 1.416(3)
C4 C9 1.423(3)
C5 C6 1.404(3)
C5 C10 1.525(3)
C6 C7 1.378(3)
C7 C8 1.393(3)
C8 C9 1.391(3)
C9 C13 1.523(3)
C10 C11 1.528(3)
C10 C12 1.535(3)
C13 C15 1.534(3)
C13 C14 1.535(3)
C16 C17 1.400(3)
C16 C21 1.402(3)
C17 C18 1.395(3)
C17 C22 1.523(3)
C18 C19 1.385(3)
C19 C20 1.387(3)
C20 C21 1.399(3)
C21 C25 1.521(3)
C22 C24 1.528(3)
C22 C23 1.532(3)
C25 C27 1.527(3)
C25 C26 1.533(3)
C28 C29 1.398(3)
C28 C33 1.408(3)
C29 C30 1.400(3)
C30 C31 1.379(3)
C30 C34 1.500(3)
C31 C32 1.393(3)
C32 C33 1.387(3)
C32 C35 1.494(3)
C36 C41 1.400(3)
C36 C37 1.404(3)
C37 C38 1.394(3)
C38 C39 1.390(3)
C39 C40 1.383(3)
C40 C41 1.395(3)
C40 C43 1.499(3)
C44 C49 1.395(3)
C44 C45 1.409(3)
C45 C46 1.388(3)
C46 C47 1.394(3)
C46 C50 1.501(3)
C47 C48 1.383(3)
C48 C49 1.400(3)
C48 C51 1.500(3)
C52 C53 1.393(4)
C52 C59 1.519(3)
C53 C54 1.515(4)
C54 C55 1.537(3)
C55 C56 1.521(3)
C56 C57 1.428(3)
C57 C58 1.514(3)
C58 C59 1.536(3)
C99 Cl97 1.749(2)
C99 Cl98 1.751(2)
C99 Cl99 1.761(2)

loop_
_geom_torsion_atom_site_label_1
_geom_torsion_atom_site_label_2
_geom_torsion_atom_site_label_3
_geom_torsion_atom_site_label_4
_geom_torsion
C3 N2 C1 N1 -0.2(2)
C16 N2 C1 N1 -175.98(16)
C3 N2 C1 Ir 177.8(2)
C16 N2 C1 Ir 2.1(4)
C2 N1 C1 N2 0.3(2)
C4 N1 C1 N2 174.31(14)
C2 N1 C1 Ir -178.59(12)
C4 N1 C1 Ir -4.62(16)
C57 Ir C1 N2 22.9(3)
C56 Ir C1 N2 -17.2(3)
C53 Ir C1 N2 -110.0(3)
C52 Ir C1 N2 104.5(3)
C4 Ir C1 N2 -175.1(3)
C57 Ir C1 N1 -159.05(13)
C56 Ir C1 N1 160.86(13)
C53 Ir C1 N1 68.0(3)
C52 Ir C1 N1 -77.5(3)
C4 Ir C1 N1 2.97(11)
C1 N1 C2 C3 -0.3(2)
C4 N1 C2 C3 -171.93(19)
C1 N1 C2 B -172.23(18)
C4 N1 C2 B 16.2(3)
C44 B C2 C3 27.5(2)
C28 B C2 C3 147.84(18)
C36 B C2 C3 -91.5(2)
C44 B C2 N1 -162.23(18)
C28 B C2 N1 -41.9(3)
C36 B C2 N1 78.8(2)
N1 C2 C3 N2 0.16(19)
B C2 C3 N2 172.79(16)
C1 N2 C3 C2 0.0(2)
C16 N2 C3 C2 175.86(16)
C1 N1 C4 C5 84.8(2)
C2 N1 C4 C5 -103.4(2)
C1 N1 C4 C9 -94.38(19)
C2 N1 C4 C9 77.5(3)
C1 N1 C4 Ir 3.68(13)
C2 N1 C4 Ir 175.5(2)
C1 Ir C4 C5 -122.77(13)
C57 Ir C4 C5 -82.98(19)
C56 Ir C4 C5 -173.13(15)
C53 Ir C4 C5 77.74(13)
C52 Ir C4 C5 38.31(14)
C1 Ir C4 C9 115.19(14)
C57 Ir C4 C9 154.98(15)
C56 Ir C4 C9 64.8(2)
C53 Ir C4 C9 -44.30(14)
C52 Ir C4 C9 -83.72(14)
C1 Ir C4 N1 -2.66(10)
C57 Ir C4 N1 37.1(2)
C56 Ir C4 N1 -53.02(19)
C53 Ir C4 N1 -162.15(11)
C52 Ir C4 N1 158.42(11)
C9 C4 C5 C6 0.9(3)
N1 C4 C5 C6 -178.27(17)
Ir C4 C5 C6 -97.73(17)
C9 C4 C5 C10 -171.01(18)
N1 C4 C5 C10 9.9(3)
Ir C4 C5 C10 90.40(18)
C4 C5 C6 C7 -1.3(3)
C10 C5 C6 C7 170.9(2)
C5 C6 C7 C8 0.6(3)
C6 C7 C8 C9 0.6(3)
C7 C8 C9 C4 -1.0(3)
C7 C8 C9 C13 178.09(19)
C5 C4 C9 C8 0.2(3)
N1 C4 C9 C8 179.39(17)
Ir C4 C9 C8 90.73(18)
C5 C4 C9 C13 -178.83(18)
N1 C4 C9 C13 0.3(3)
Ir C4 C9 C13 -88.35(18)
C6 C5 C10 C11 63.0(3)
C4 C5 C10 C11 -125.3(2)
C6 C5 C10 C12 -59.8(2)
C4 C5 C10 C12 111.9(2)
C8 C9 C13 C15 46.9(3)
C4 C9 C13 C15 -134.1(2)
C8 C9 C13 C14 -76.8(2)
C4 C9 C13 C14 102.3(2)
C1 N2 C16 C17 88.1(2)
C3 N2 C16 C17 -87.1(2)
C1 N2 C16 C21 -92.9(2)
C3 N2 C16 C21 92.0(2)
C21 C16 C17 C18 0.0(3)
N2 C16 C17 C18 178.96(17)
C21 C16 C17 C22 -176.65(18)
N2 C16 C17 C22 2.3(3)
C16 C17 C18 C19 0.7(3)
C22 C17 C18 C19 177.37(19)
C17 C18 C19 C20 -0.5(3)
C18 C19 C20 C21 -0.4(3)
C19 C20 C21 C16 1.1(3)
C19 C20 C21 C25 -175.5(2)
C17 C16 C21 C20 -0.8(3)
N2 C16 C21 C20 -179.82(17)
C17 C16 C21 C25 175.64(18)
N2 C16 C21 C25 -3.3(3)
C18 C17 C22 C24 -78.3(2)
C16 C17 C22 C24 98.2(2)
C18 C17 C22 C23 46.1(3)
C16 C17 C22 C23 -137.4(2)
C20 C21 C25 C27 -44.4(3)
C16 C21 C25 C27 139.2(2)
C20 C21 C25 C26 79.3(2)
C16 C21 C25 C26 -97.0(2)
C2 B C28 C29 -117.7(2)
C44 B C28 C29 0.3(2)
C36 B C28 C29 121.24(19)
C2 B C28 C33 69.1(2)
C44 B C28 C33 -172.89(16)
C36 B C28 C33 -51.9(2)
C33 C28 C29 C30 -0.5(3)
B C28 C29 C30 -173.95(18)
C28 C29 C30 C31 0.0(3)
C28 C29 C30 C34 176.61(19)
C29 C30 C31 C32 0.4(3)
C34 C30 C31 C32 -176.23(19)
C30 C31 C32 C33 -0.2(3)
C30 C31 C32 C35 177.52(18)
C31 C32 C33 C28 -0.3(3)
C35 C32 C33 C28 -178.00(18)
C29 C28 C33 C32 0.7(3)
B C28 C33 C32 174.39(17)
C31 C30 C34 F1 -132.6(2)
C29 C30 C34 F1 50.7(3)
C31 C30 C34 F3 -12.6(3)
C29 C30 C34 F3 170.72(19)
C31 C30 C34 F2 107.2(2)
C29 C30 C34 F2 -69.5(3)
C33 C32 C35 F6 1.0(3)
C31 C32 C35 F6 -176.72(18)
C33 C32 C35 F4 -119.1(2)
C31 C32 C35 F4 63.2(3)
C33 C32 C35 F5 122.1(2)
C31 C32 C35 F5 -55.6(3)
C2 B C36 C41 -157.86(17)
C44 B C36 C41 87.1(2)
C28 B C36 C41 -32.6(2)
C2 B C36 C37 21.4(2)
C44 B C36 C37 -93.6(2)
C28 B C36 C37 146.63(17)
C41 C36 C37 C38 2.4(3)
B C36 C37 C38 -176.93(18)
C36 C37 C38 C39 -1.8(3)
C36 C37 C38 C42 175.35(19)
F8 C42 C38 C39 22.8(4)
F9" C42 C38 C39 -171.6(6)
F7' C42 C38 C39 -75.9(4)
F8" C42 C38 C39 61.9(6)
F9' C42 C38 C39 162.9(4)
F7 C42 C38 C39 -102.1(4)
F8' C42 C38 C39 43.9(4)
F7" C42 C38 C39 -50.7(5)
F9 C42 C38 C39 143.1(3)
F8 C42 C38 C37 -154.4(4)
F9" C42 C38 C37 11.1(6)
F7' C42 C38 C37 106.9(4)
F8" C42 C38 C37 -115.4(5)
F9' C42 C38 C37 -14.3(4)
F7 C42 C38 C37 80.7(4)
F8' C42 C38 C37 -133.3(3)
F7" C42 C38 C37 132.1(5)
F9 C42 C38 C37 -34.2(4)
C37 C38 C39 C40 -0.1(3)
C42 C38 C39 C40 -177.30(19)
C38 C39 C40 C41 1.3(3)
C38 C39 C40 C43 178.3(2)
C39 C40 C41 C36 -0.6(3)
C43 C40 C41 C36 -177.72(19)
C37 C36 C41 C40 -1.2(3)
B C36 C41 C40 178.16(18)
C39 C40 C43 F10 5.1(3)
C41 C40 C43 F10 -177.8(2)
C39 C40 C43 F11 127.8(2)
C41 C40 C43 F11 -55.1(3)
C39 C40 C43 F12 -113.6(2)
C41 C40 C43 F12 63.5(3)
C2 B C44 C49 -126.64(18)
C28 B C44 C49 109.21(19)
C36 B C44 C49 -9.6(2)
C2 B C44 C45 56.5(2)
C28 B C44 C45 -67.7(2)
C36 B C44 C45 173.54(16)
C49 C44 C45 C46 -0.5(3)
B C44 C45 C46 176.66(17)
C44 C45 C46 C47 0.6(3)
C44 C45 C46 C50 -179.48(18)
C45 C46 C47 C48 -0.4(3)
C50 C46 C47 C48 179.73(18)
C46 C47 C48 C49 0.0(3)
C46 C47 C48 C51 -176.09(18)
C45 C44 C49 C48 0.1(3)
B C44 C49 C48 -176.88(17)
C47 C48 C49 C44 0.2(3)
C51 C48 C49 C44 176.29(17)
C45 C46 C50 F14 20.2(3)
C47 C46 C50 F14 -159.91(18)
C45 C46 C50 F15 141.26(19)
C47 C46 C50 F15 -38.8(3)
C45 C46 C50 F13 -100.1(2)
C47 C46 C50 F13 79.8(2)
C47 C48 C51 F17 -13.1(3)
C49 C48 C51 F17 170.73(18)
C47 C48 C51 F16 107.2(2)
C49 C48 C51 F16 -69.0(2)
C47 C48 C51 F18 -134.2(2)
C49 C48 C51 F18 49.6(3)
C1 Ir C52 C53 159.9(2)
C57 Ir C52 C53 -116.28(15)
C56 Ir C52 C53 -77.24(14)
C4 Ir C52 C53 88.20(14)
C1 Ir C52 C59 -80.1(3)
C57 Ir C52 C59 3.79(18)
C56 Ir C52 C59 42.84(19)
C53 Ir C52 C59 120.1(2)
C4 Ir C52 C59 -151.73(16)
C59 C52 C53 C54 -2.4(3)
Ir C52 C53 C54 100.6(2)
C59 C52 C53 Ir -103.0(2)
C1 Ir C53 C52 -163.75(19)
C57 Ir C53 C52 63.58(15)
C56 Ir C53 C52 100.15(14)
C4 Ir C53 C52 -107.22(13)
C1 Ir C53 C54 75.0(3)
C57 Ir C53 C54 -57.67(18)
C56 Ir C53 C54 -21.10(17)
C52 Ir C53 C54 -121.2(2)
C4 Ir C53 C54 131.53(16)
C52 C53 C54 C55 -47.7(3)
Ir C53 C54 C55 33.4(3)
C53 C54 C55 C56 -29.9(3)
C54 C55 C56 C57 91.9(3)
C54 C55 C56 Ir 10.8(3)
C1 Ir C56 C57 88.74(13)
C53 Ir C56 C57 -112.87(14)
C52 Ir C56 C57 -76.61(13)
C4 Ir C56 C57 131.51(15)
C1 Ir C56 C55 -152.56(17)
C57 Ir C56 C55 118.7(2)
C53 Ir C56 C55 5.83(17)
C52 Ir C56 C55 42.09(18)
C4 Ir C56 C55 -109.79(19)
C55 C56 C57 C58 -2.2(3)
Ir C56 C57 C58 104.2(2)
C55 C56 C57 Ir -106.4(2)
C1 Ir C57 C56 -97.05(13)
C53 Ir C57 C56 67.27(14)
C52 Ir C57 C56 100.24(14)
C4 Ir C57 C56 -131.12(16)
C1 Ir C57 C58 142.38(16)
C56 Ir C57 C58 -120.6(2)
C53 Ir C57 C58 -53.31(18)
C52 Ir C57 C58 -20.33(17)
C4 Ir C57 C58 108.30(19)
C56 C57 C58 C59 -47.2(3)
Ir C57 C58 C59 33.8(2)
C53 C52 C59 C58 93.4(3)
Ir C52 C59 C58 13.2(3)
C57 C58 C59 C52 -30.5(3)
